data_4300795
loop_
_publ_author_name
'Du, Shaowu'
'Jeffery, John C.'
'Kautz, Jason A.'
'Lu, Xiu Lian'
'McGrath, Thomas D.'
'Miller, Thomas A.'
'Riis-Johannessen, T.'
'Stone, F. Gordon A.'

_publ_section_title
;
 Reactions of the Dianion [1,1,1-(CO)3-2-Ph-closo-1,2-MnCB9H9]2- with
 Transition-Metal Cations: Facile Insertion and Then Extrusion of Cluster
 Vertexes
;
_journal_coden_ASTM INOCAJ
_journal_issue 8
_journal_name_full 'Inorganic Chemistry'
_journal_page_first 2815
_journal_page_last 2825
_journal_paper_doi 10.1021/ic048345w
_journal_volume 44
_journal_year 2005
_chemical_formula_moiety 'C36 H37 B8 Mn O3 P2 Pt,  2(C H2 Cl2)'
_chemical_formula_sum 'C38 H41 B8 Cl4 Mn O3 P2 Pt'
_chemical_formula_weight 1085.96
_space_group_IT_number 2
_symmetry_cell_setting triclinic
_symmetry_space_group_name_Hall '-P 1'
_symmetry_space_group_name_H-M 'P -1'
_atom_sites_solution_hydrogens geom
_atom_sites_solution_primary direct
_atom_sites_solution_secondary difmap
_audit_creation_method SHELXL-97
_cell_angle_alpha 86.511(6)
_cell_angle_beta 77.386(9)
_cell_angle_gamma 88.671(8)
_cell_formula_units_Z 2
_cell_length_a 10.0647(11)
_cell_length_b 11.0280(7)
_cell_length_c 20.0776(18)
_cell_measurement_reflns_used 25
_cell_measurement_temperature 173(2)
_cell_measurement_theta_max 20.557
_cell_measurement_theta_min 12.192
_cell_volume 2170.6(3)
_computing_cell_refinement 'Enraf-Nonius CAD4 (Enraf-Nonius, 1989)'
_computing_data_collection 'Enraf-Nonius CAD4 (Enraf-Nonius, 1989)'
_computing_data_reduction 'XCAD4 Siemens Software (Harms, 1993)'
_computing_molecular_graphics 'XP in SHELXTL-PC (Bruker, 1995)'
_computing_publication_material 'SHELXL-97 (Sheldrick, 1997)'
_computing_structure_refinement 'SHELXL-97 (Sheldrick, 1997)'
_computing_structure_solution 'SHELXS-97 (Sheldrick, 1990)'
_diffrn_ambient_temperature 173(2)
_diffrn_measured_fraction_theta_full 0.999
_diffrn_measured_fraction_theta_max 0.996
_diffrn_measurement_device_type 'Enraf-Nonius CAD4'
_diffrn_measurement_method \w-5\q/3
_diffrn_radiation_monochromator graphite
_diffrn_radiation_source 'fine-focus sealed tube'
_diffrn_radiation_type MoK\a
_diffrn_radiation_wavelength 0.71073
_diffrn_reflns_av_R_equivalents 0.0167
_diffrn_reflns_av_sigmaI/netI 0.0296
_diffrn_reflns_limit_h_max 12
_diffrn_reflns_limit_h_min 0
_diffrn_reflns_limit_k_max 13
_diffrn_reflns_limit_k_min -13
_diffrn_reflns_limit_l_max 24
_diffrn_reflns_limit_l_min -23
_diffrn_reflns_number 8527
_diffrn_reflns_theta_full 25.00
_diffrn_reflns_theta_max 25.44
_diffrn_reflns_theta_min 1.85
_diffrn_standards_decay_% 0
_diffrn_standards_interval_time 120
_diffrn_standards_number 3
_exptl_absorpt_coefficient_mu 3.867
_exptl_absorpt_correction_T_max 0.27703
_exptl_absorpt_correction_T_min 0.19163
_exptl_absorpt_correction_type numerical
_exptl_crystal_colour red
_exptl_crystal_density_diffrn 1.662
_exptl_crystal_density_method 'not measured'
_exptl_crystal_description block
_exptl_crystal_F_000 1068
_exptl_crystal_size_max 0.56
_exptl_crystal_size_mid 0.44
_exptl_crystal_size_min 0.44
_refine_diff_density_max 3.986
_refine_diff_density_min -3.353
_refine_diff_density_rms 0.175
_refine_ls_extinction_method none
_refine_ls_goodness_of_fit_ref 1.107
_refine_ls_hydrogen_treatment mixed
_refine_ls_matrix_type full
_refine_ls_number_parameters 538
_refine_ls_number_reflns 7997
_refine_ls_number_restraints 0
_refine_ls_restrained_S_all 1.107
_refine_ls_R_factor_all 0.0484
_refine_ls_R_factor_gt 0.0412
_refine_ls_shift/su_max 0.003
_refine_ls_shift/su_mean 0.000
_refine_ls_structure_factor_coef Fsqd
_refine_ls_weighting_details 'calc w=1/[\s^2^(Fo^2^)+(0.0717P)^2^+3.2479P] where P=(Fo^2^+2Fc^2^)/3'
_refine_ls_weighting_scheme calc
_refine_ls_wR_factor_gt 0.1018
_refine_ls_wR_factor_ref 0.1074
_reflns_number_gt 7225
_reflns_number_total 7997
_reflns_threshold_expression >2sigma(I)
_cod_data_source_file ic048345wsi20041122_010925_1.cif
_cod_data_source_block 8
_cod_database_code 4300795

loop_
_symmetry_equiv_pos_as_xyz
'x, y, z'
'-x, -y, -z'

loop_
_atom_site_label
_atom_site_type_symbol
_atom_site_fract_x
_atom_site_fract_y
_atom_site_fract_z
_atom_site_U_iso_or_equiv
_atom_site_adp_type
_atom_site_occupancy
_atom_site_symmetry_multiplicity
_atom_site_calc_flag
_atom_site_refinement_flags
_atom_site_disorder_assembly
_atom_site_disorder_group
Mn Mn -1.96312(9) 1.15024(8) 0.31704(4) 0.02105(19) Uani 1 1 d . . .
C1 C -2.1230(6) 1.3733(5) 0.2067(3) 0.0197(11) Uani 1 1 d . . .
B2 B -2.0091(6) 1.4721(5) 0.2155(3) 0.0183(12) Uani 1 1 d . . .
H2 H -1.946(6) 1.514(5) 0.161(3) 0.022 Uiso 1 1 d . . .
B3 B -2.0345(6) 1.2929(6) 0.2498(3) 0.0173(12) Uani 1 1 d . . .
H3 H -2.005(6) 1.205(5) 0.232(3) 0.021 Uiso 1 1 d . . .
B4 B -2.2118(6) 1.3297(6) 0.2817(3) 0.0212(13) Uani 1 1 d . . .
H4 H -2.295(7) 1.264(6) 0.288(3) 0.025 Uiso 1 1 d . . .
B5 B -2.1899(7) 1.4867(6) 0.2528(4) 0.0223(13) Uani 1 1 d . . .
H5 H -2.258(7) 1.541(6) 0.237(3) 0.027 Uiso 1 1 d . . .
B7 B -2.0967(6) 1.3084(6) 0.3378(3) 0.0176(12) Uani 1 1 d . . .
H7 H -2.111(6) 1.220(5) 0.368(3) 0.021 Uiso 1 1 d . . .
B8 B -2.2058(6) 1.4417(6) 0.3417(3) 0.0217(13) Uani 1 1 d . . .
H8 H -2.300(7) 1.462(6) 0.373(3) 0.026 Uiso 1 1 d . . .
B9 B -2.0682(6) 1.5409(6) 0.2968(3) 0.0200(13) Uani 1 1 d . . .
H9 H -2.066(6) 1.641(6) 0.296(3) 0.024 Uiso 1 1 d . . .
B10 B -2.0546(6) 1.4436(6) 0.3697(3) 0.0202(13) Uani 1 1 d . . .
H10 H -2.044(6) 1.457(6) 0.416(3) 0.024 Uiso 1 1 d . . .
C11 C -2.1532(6) 1.3441(6) 0.1401(3) 0.0255(13) Uani 1 1 d . . .
C12 C -2.1685(7) 1.2259(6) 0.1251(4) 0.0351(15) Uani 1 1 d . . .
H12A H -2.1649 1.1616 0.1584 0.042 Uiso 1 1 calc R . .
C13 C -2.1896(8) 1.2000(8) 0.0603(4) 0.048(2) Uani 1 1 d . . .
H13A H -2.1981 1.1181 0.0498 0.057 Uiso 1 1 calc R . .
C14 C -2.1979(8) 1.2914(9) 0.0130(4) 0.053(2) Uani 1 1 d . . .
H14A H -2.2121 1.2736 -0.0307 0.063 Uiso 1 1 calc R . .
C15 C -2.1858(9) 1.4100(9) 0.0283(4) 0.053(2) Uani 1 1 d . . .
H15A H -2.1931 1.4739 -0.0047 0.064 Uiso 1 1 calc R . .
C16 C -2.1631(8) 1.4375(7) 0.0912(3) 0.0376(16) Uani 1 1 d . . .
H16A H -2.1543 1.5197 0.1010 0.045 Uiso 1 1 calc R . .
C2 C -1.8003(7) 1.0937(6) 0.2744(3) 0.0297(14) Uani 1 1 d . . .
O2 O -1.6980(5) 1.0501(5) 0.2514(3) 0.0470(13) Uani 1 1 d . . .
C3 C -2.0371(7) 1.0041(6) 0.3155(3) 0.0290(14) Uani 1 1 d . . .
O3 O -2.0779(6) 0.9096(4) 0.3144(3) 0.0461(13) Uani 1 1 d . . .
C4 C -1.9238(6) 1.1055(5) 0.3985(3) 0.0253(13) Uani 1 1 d . . .
O4 O -1.9039(5) 1.0708(4) 0.4501(2) 0.0391(11) Uani 1 1 d . . .
Pt Pt -1.886820(19) 1.394871(18) 0.291149(10) 0.01449(8) Uani 1 1 d . . .
P1 P -1.69577(14) 1.39115(13) 0.20272(7) 0.0166(3) Uani 1 1 d . . .
C21 C -1.5482(5) 1.3598(5) 0.2404(3) 0.0212(12) Uani 1 1 d . . .
H21A H -1.5455 1.2729 0.2557 0.025 Uiso 1 1 calc R . .
H21B H -1.4631 1.3789 0.2063 0.025 Uiso 1 1 calc R . .
C22 C -1.5616(5) 1.4401(5) 0.3018(3) 0.0208(12) Uani 1 1 d . . .
H22A H -1.5437 1.5256 0.2849 0.025 Uiso 1 1 calc R . .
H22B H -1.4923 1.4145 0.3282 0.025 Uiso 1 1 calc R . .
C31 C -1.6489(6) 1.5376(5) 0.1568(3) 0.0199(11) Uani 1 1 d . . .
C32 C -1.7056(6) 1.6438(5) 0.1843(3) 0.0253(13) Uani 1 1 d . . .
H32A H -1.7771 1.6404 0.2241 0.030 Uiso 1 1 calc R . .
C33 C -1.6578(7) 1.7558(6) 0.1538(3) 0.0301(14) Uani 1 1 d . . .
H33A H -1.6962 1.8290 0.1727 0.036 Uiso 1 1 calc R . .
C34 C -1.5542(7) 1.7597(6) 0.0961(4) 0.0345(15) Uani 1 1 d . . .
H34A H -1.5209 1.8361 0.0756 0.041 Uiso 1 1 calc R . .
C35 C -1.4985(7) 1.6548(6) 0.0676(3) 0.0341(15) Uani 1 1 d . . .
H35A H -1.4283 1.6587 0.0273 0.041 Uiso 1 1 calc R . .
C36 C -1.5455(6) 1.5431(6) 0.0981(3) 0.0273(13) Uani 1 1 d . . .
H36A H -1.5070 1.4703 0.0789 0.033 Uiso 1 1 calc R . .
C41 C -1.6837(6) 1.2827(5) 0.1372(3) 0.0208(12) Uani 1 1 d . . .
C42 C -1.7913(6) 1.2735(6) 0.1044(3) 0.0261(13) Uani 1 1 d . . .
H42A H -1.8645 1.3304 0.1125 0.031 Uiso 1 1 calc R . .
C43 C -1.7929(7) 1.1828(7) 0.0603(3) 0.0363(16) Uani 1 1 d . . .
H43A H -1.8677 1.1763 0.0389 0.044 Uiso 1 1 calc R . .
C44 C -1.6853(8) 1.1015(6) 0.0473(4) 0.0407(18) Uani 1 1 d . . .
H44A H -1.6874 1.0376 0.0179 0.049 Uiso 1 1 calc R . .
C45 C -1.5757(7) 1.1123(6) 0.0764(4) 0.0366(16) Uani 1 1 d . . .
H45A H -1.5007 1.0576 0.0657 0.044 Uiso 1 1 calc R . .
C46 C -1.5732(6) 1.2030(5) 0.1216(3) 0.0276(13) Uani 1 1 d . . .
H46A H -1.4967 1.2104 0.1416 0.033 Uiso 1 1 calc R . .
P2 P -1.73246(14) 1.42973(13) 0.35854(7) 0.0171(3) Uani 1 1 d . . .
C51 C -1.7124(6) 1.3153(5) 0.4254(3) 0.0200(11) Uani 1 1 d . . .
C52 C -1.6206(6) 1.2195(5) 0.4118(3) 0.0247(12) Uani 1 1 d . . .
H52A H -1.5671 1.2129 0.3669 0.030 Uiso 1 1 calc R . .
C53 C -1.6061(7) 1.1332(6) 0.4629(3) 0.0325(14) Uani 1 1 d . . .
H53A H -1.5447 1.0668 0.4529 0.039 Uiso 1 1 calc R . .
C54 C -1.6818(7) 1.1445(6) 0.5287(3) 0.0335(15) Uani 1 1 d . . .
H54A H -1.6714 1.0867 0.5643 0.040 Uiso 1 1 calc R . .
C55 C -1.7716(7) 1.2395(6) 0.5423(3) 0.0326(14) Uani 1 1 d . . .
H55A H -1.8227 1.2475 0.5875 0.039 Uiso 1 1 calc R . .
C56 C -1.7890(7) 1.3241(6) 0.4908(3) 0.0295(14) Uani 1 1 d . . .
H56A H -1.8537 1.3882 0.5007 0.035 Uiso 1 1 calc R . .
C61 C -1.7411(6) 1.5709(5) 0.4023(3) 0.0204(11) Uani 1 1 d . . .
C62 C -1.6499(7) 1.5885(6) 0.4437(3) 0.0315(14) Uani 1 1 d . . .
H62A H -1.5860 1.5264 0.4499 0.038 Uiso 1 1 calc R . .
C63 C -1.6520(8) 1.6964(6) 0.4759(4) 0.0389(17) Uani 1 1 d . . .
H63A H -1.5903 1.7077 0.5046 0.047 Uiso 1 1 calc R . .
C64 C -1.7430(8) 1.7867(6) 0.4663(4) 0.0388(17) Uani 1 1 d . . .
H64A H -1.7437 1.8609 0.4881 0.047 Uiso 1 1 calc R . .
C65 C -1.8332(8) 1.7699(6) 0.4254(4) 0.0434(18) Uani 1 1 d . . .
H65A H -1.8965 1.8325 0.4190 0.052 Uiso 1 1 calc R . .
C66 C -1.8323(7) 1.6620(6) 0.3933(4) 0.0318(14) Uani 1 1 d . . .
H66A H -1.8948 1.6509 0.3650 0.038 Uiso 1 1 calc R . .
C100 C -1.4839(10) 0.8769(8) 0.2938(7) 0.073(3) Uani 1 1 d . . .
H10A H -1.5653 0.8814 0.3316 0.087 Uiso 1 1 calc R . .
H10B H -1.5156 0.8693 0.2509 0.087 Uiso 1 1 calc R . .
Cl1 Cl -1.3902(2) 0.75165(18) 0.30816(12) 0.0562(5) Uani 1 1 d . . .
Cl2 Cl -1.3893(2) 1.01397(19) 0.28734(15) 0.0651(6) Uani 1 1 d . . .
C200 C -1.0797(10) 1.8039(8) 0.1601(5) 0.060(2) Uani 1 1 d . . .
H20A H -1.0245 1.7289 0.1504 0.072 Uiso 1 1 calc R . .
H20B H -1.1158 1.8034 0.2101 0.072 Uiso 1 1 calc R . .
Cl3 Cl -0.9746(2) 1.9296(2) 0.13452(13) 0.0616(6) Uani 1 1 d . . .
Cl4 Cl -1.2158(4) 1.8022(3) 0.11925(15) 0.0916(10) Uani 1 1 d . . .

loop_
_atom_site_aniso_label
_atom_site_aniso_U_11
_atom_site_aniso_U_22
_atom_site_aniso_U_33
_atom_site_aniso_U_23
_atom_site_aniso_U_13
_atom_site_aniso_U_12
Mn 0.0228(4) 0.0206(4) 0.0203(4) -0.0005(3) -0.0058(4) -0.0005(3)
C1 0.019(3) 0.025(3) 0.018(3) -0.002(2) -0.008(2) 0.003(2)
B2 0.020(3) 0.018(3) 0.020(3) -0.003(2) -0.011(3) 0.004(2)
B3 0.017(3) 0.020(3) 0.016(3) -0.003(2) -0.004(2) -0.003(2)
B4 0.017(3) 0.027(3) 0.020(3) -0.004(3) -0.004(3) 0.002(3)
B5 0.019(3) 0.026(3) 0.023(3) -0.004(3) -0.007(3) 0.005(3)
B7 0.012(3) 0.024(3) 0.016(3) -0.001(2) -0.001(2) 0.003(2)
B8 0.014(3) 0.030(3) 0.021(3) -0.005(3) -0.004(3) 0.003(3)
B9 0.015(3) 0.022(3) 0.024(3) -0.006(3) -0.005(3) 0.004(2)
B10 0.013(3) 0.027(3) 0.021(3) -0.006(3) -0.003(2) 0.002(2)
C11 0.019(3) 0.043(4) 0.016(3) -0.009(3) -0.008(2) 0.005(2)
C12 0.032(4) 0.038(4) 0.041(4) -0.011(3) -0.017(3) 0.000(3)
C13 0.041(4) 0.065(5) 0.044(5) -0.028(4) -0.019(4) -0.002(4)
C14 0.044(4) 0.092(7) 0.030(4) -0.025(4) -0.019(3) 0.011(4)
C15 0.060(5) 0.081(6) 0.026(4) -0.003(4) -0.024(4) 0.009(4)
C16 0.047(4) 0.043(4) 0.027(4) 0.000(3) -0.019(3) 0.006(3)
C2 0.029(3) 0.029(3) 0.030(3) 0.006(3) -0.006(3) -0.004(3)
O2 0.038(3) 0.049(3) 0.045(3) 0.011(2) 0.005(2) 0.018(2)
C3 0.031(3) 0.032(4) 0.027(3) -0.001(3) -0.012(3) -0.004(3)
O3 0.071(4) 0.029(3) 0.043(3) 0.002(2) -0.021(3) -0.016(2)
C4 0.029(3) 0.022(3) 0.027(3) 0.000(2) -0.011(3) -0.001(2)
O4 0.052(3) 0.038(3) 0.033(3) 0.008(2) -0.022(2) -0.008(2)
Pt 0.01304(12) 0.01915(12) 0.01183(12) -0.00297(7) -0.00350(8) 0.00134(7)
P1 0.0161(7) 0.0212(7) 0.0126(7) -0.0033(5) -0.0030(5) 0.0015(5)
C21 0.015(3) 0.028(3) 0.020(3) -0.006(2) -0.002(2) 0.005(2)
C22 0.015(3) 0.031(3) 0.018(3) -0.002(2) -0.005(2) -0.004(2)
C31 0.020(3) 0.025(3) 0.016(3) 0.001(2) -0.007(2) -0.002(2)
C32 0.029(3) 0.027(3) 0.020(3) -0.002(2) -0.004(2) -0.002(2)
C33 0.035(3) 0.023(3) 0.034(4) -0.003(3) -0.012(3) 0.000(3)
C34 0.040(4) 0.025(3) 0.037(4) 0.009(3) -0.008(3) -0.012(3)
C35 0.037(4) 0.039(4) 0.022(3) 0.001(3) 0.001(3) -0.005(3)
C36 0.029(3) 0.026(3) 0.024(3) -0.001(2) 0.000(3) 0.000(2)
C41 0.026(3) 0.023(3) 0.012(3) -0.001(2) 0.000(2) -0.005(2)
C42 0.026(3) 0.036(3) 0.015(3) -0.008(2) -0.001(2) -0.003(3)
C43 0.030(3) 0.052(4) 0.025(3) -0.013(3) 0.002(3) -0.012(3)
C44 0.052(4) 0.037(4) 0.027(4) -0.020(3) 0.012(3) -0.015(3)
C45 0.044(4) 0.029(3) 0.033(4) -0.014(3) 0.004(3) 0.003(3)
C46 0.029(3) 0.028(3) 0.024(3) -0.003(2) -0.002(3) 0.004(3)
P2 0.0164(7) 0.0217(7) 0.0142(7) -0.0035(5) -0.0051(5) 0.0005(5)
C51 0.021(3) 0.025(3) 0.015(3) 0.000(2) -0.006(2) -0.002(2)
C52 0.027(3) 0.029(3) 0.020(3) -0.001(2) -0.008(2) 0.004(2)
C53 0.032(3) 0.035(4) 0.031(4) 0.001(3) -0.010(3) 0.006(3)
C54 0.045(4) 0.034(3) 0.024(3) 0.010(3) -0.014(3) -0.003(3)
C55 0.040(4) 0.037(4) 0.021(3) -0.003(3) -0.005(3) -0.002(3)
C56 0.031(3) 0.029(3) 0.028(3) -0.003(3) -0.006(3) 0.004(3)
C61 0.025(3) 0.020(3) 0.015(3) -0.003(2) -0.002(2) -0.003(2)
C62 0.037(4) 0.031(3) 0.031(3) -0.004(3) -0.017(3) -0.005(3)
C63 0.051(4) 0.041(4) 0.032(4) -0.005(3) -0.022(3) -0.016(3)
C64 0.052(4) 0.033(4) 0.031(4) -0.014(3) -0.002(3) -0.014(3)
C65 0.046(4) 0.030(4) 0.059(5) -0.019(3) -0.018(4) 0.006(3)
C66 0.029(3) 0.033(3) 0.037(4) -0.011(3) -0.013(3) 0.003(3)
C100 0.059(6) 0.051(5) 0.119(10) -0.007(6) -0.044(6) 0.002(4)
Cl1 0.0577(12) 0.0412(10) 0.0685(15) -0.0013(9) -0.0117(11) 0.0033(9)
Cl2 0.0560(13) 0.0382(11) 0.104(2) -0.0067(11) -0.0226(13) 0.0012(9)
C200 0.074(6) 0.055(5) 0.055(5) 0.010(4) -0.024(5) -0.016(5)
Cl3 0.0618(14) 0.0490(12) 0.0684(15) 0.0019(10) -0.0034(11) -0.0026(10)
Cl4 0.115(2) 0.116(2) 0.0586(16) 0.0083(15) -0.0513(17) -0.0298(19)

loop_
_atom_type_symbol
_atom_type_description
_atom_type_scat_dispersion_real
_atom_type_scat_dispersion_imag
_atom_type_scat_source
C C 0.0033 0.0016 'International Tables Vol C Tables 4.2.6.8 and 6.1.1.4'
H H 0.0000 0.0000 'International Tables Vol C Tables 4.2.6.8 and 6.1.1.4'
B B 0.0013 0.0007 'International Tables Vol C Tables 4.2.6.8 and 6.1.1.4'
O O 0.0106 0.0060 'International Tables Vol C Tables 4.2.6.8 and 6.1.1.4'
P P 0.1023 0.0942 'International Tables Vol C Tables 4.2.6.8 and 6.1.1.4'
Mn Mn 0.3368 0.7283 'International Tables Vol C Tables 4.2.6.8 and 6.1.1.4'
Pt Pt -1.7033 8.3905 'International Tables Vol C Tables 4.2.6.8 and 6.1.1.4'
Cl Cl 0.1484 0.1585 'International Tables Vol C Tables 4.2.6.8 and 6.1.1.4'

loop_
_geom_angle_atom_site_label_1
_geom_angle_atom_site_label_2
_geom_angle_atom_site_label_3
_geom_angle
_geom_angle_site_symmetry_1
_geom_angle_site_symmetry_3
_geom_angle_publ_flag
C2 Mn C3 90.5(3) . . ?
C2 Mn H7 170(2) . . ?
C3 Mn H7 96.7(19) . . ?
C2 Mn C4 89.9(3) . . ?
C3 Mn C4 89.7(3) . . ?
H7 Mn C4 84(2) . . ?
C2 Mn H3 91.3(19) . . ?
C3 Mn H3 92.7(18) . . ?
H7 Mn H3 95(3) . . ?
C4 Mn H3 177.3(19) . . ?
C2 Mn B7 146.7(3) . . ?
C3 Mn B7 119.1(3) . . ?
H7 Mn B7 30.7(19) . . ?
C4 Mn B7 104.2(3) . . ?
H3 Mn B7 73.6(19) . . ?
C2 Mn B3 109.2(3) . . ?
C3 Mn B3 113.8(3) . . ?
H7 Mn B3 74(2) . . ?
C4 Mn B3 148.8(2) . . ?
H3 Mn B3 28.6(18) . . ?
B7 Mn B3 47.1(2) . . ?
C2 Mn Pt 93.8(2) . . ?
C3 Mn Pt 164.2(2) . . ?
H7 Mn Pt 80.9(19) . . ?
C4 Mn Pt 105.43(19) . . ?
H3 Mn Pt 72.1(18) . . ?
B7 Mn Pt 53.57(16) . . ?
B3 Mn Pt 50.56(16) . . ?
C11 C1 B3 126.3(5) . . ?
C11 C1 B4 125.5(5) . . ?
B3 C1 B4 68.2(4) . . ?
C11 C1 B5 125.5(5) . . ?
B3 C1 B5 107.8(5) . . ?
B4 C1 B5 66.6(4) . . ?
C11 C1 B2 124.6(5) . . ?
B3 C1 B2 78.9(4) . . ?
B4 C1 B2 109.3(5) . . ?
B5 C1 B2 67.1(4) . . ?
C1 B2 B9 108.3(5) . . ?
C1 B2 B5 56.4(3) . . ?
B9 B2 B5 59.1(4) . . ?
C1 B2 B3 49.4(3) . . ?
B9 B2 B3 98.4(4) . . ?
B5 B2 B3 84.7(4) . . ?
C1 B2 Pt 110.0(4) . . ?
B9 B2 Pt 70.8(3) . . ?
B5 B2 Pt 113.2(4) . . ?
B3 B2 Pt 61.3(2) . . ?
H3 B3 C1 116(3) . . ?
H3 B3 B7 119(3) . . ?
C1 B3 B7 110.4(4) . . ?
H3 B3 B4 121(3) . . ?
C1 B3 B4 56.8(4) . . ?
B7 B3 B4 60.1(3) . . ?
H3 B3 B2 139(3) . . ?
C1 B3 B2 51.7(3) . . ?
B7 B3 B2 100.6(4) . . ?
B4 B3 B2 87.1(4) . . ?
H3 B3 Pt 118(3) . . ?
C1 B3 Pt 115.1(4) . . ?
B7 B3 Pt 70.4(3) . . ?
B4 B3 Pt 115.9(4) . . ?
B2 B3 Pt 64.2(2) . . ?
H3 B3 Mn 59(3) . . ?
C1 B3 Mn 164.1(4) . . ?
B7 B3 Mn 65.3(3) . . ?
B4 B3 Mn 111.0(4) . . ?
B2 B3 Mn 142.8(3) . . ?
Pt B3 Mn 78.7(2) . . ?
C1 B4 B7 107.5(4) . . ?
C1 B4 B8 110.2(5) . . ?
B7 B4 B8 60.9(4) . . ?
C1 B4 B5 57.2(4) . . ?
B7 B4 B5 103.1(4) . . ?
B8 B4 B5 60.2(4) . . ?
C1 B4 B3 55.0(3) . . ?
B7 B4 B3 58.6(3) . . ?
B8 B4 B3 103.1(4) . . ?
B5 B4 B3 93.2(4) . . ?
C1 B5 B9 109.5(4) . . ?
C1 B5 B4 56.2(4) . . ?
B9 B5 B4 104.5(5) . . ?
C1 B5 B8 108.8(5) . . ?
B9 B5 B8 61.2(4) . . ?
B4 B5 B8 59.7(4) . . ?
C1 B5 B2 56.4(3) . . ?
B9 B5 B2 60.4(3) . . ?
B4 B5 B2 95.1(4) . . ?
B8 B5 B2 104.7(4) . . ?
H7 B7 B10 124(3) . . ?
H7 B7 B3 114(3) . . ?
B10 B7 B3 115.8(5) . . ?
H7 B7 B4 113(3) . . ?
B10 B7 B4 113.7(5) . . ?
B3 B7 B4 61.2(4) . . ?
H7 B7 B8 130(3) . . ?
B10 B7 B8 58.2(3) . . ?
B3 B7 B8 104.1(4) . . ?
B4 B7 B8 59.6(4) . . ?
H7 B7 Mn 56(3) . . ?
B10 B7 Mn 125.6(4) . . ?
B3 B7 Mn 67.6(3) . . ?
B4 B7 Mn 113.6(4) . . ?
B8 B7 Mn 171.7(4) . . ?
H7 B7 Pt 124(3) . . ?
B10 B7 Pt 61.2(3) . . ?
B3 B7 Pt 64.0(3) . . ?
B4 B7 Pt 111.9(4) . . ?
B8 B7 Pt 100.5(3) . . ?
Mn B7 Pt 77.20(19) . . ?
B10 B8 B4 114.6(5) . . ?
B10 B8 B5 114.5(5) . . ?
B4 B8 B5 60.1(4) . . ?
B10 B8 B7 59.3(4) . . ?
B4 B8 B7 59.5(4) . . ?
B5 B8 B7 102.1(4) . . ?
B10 B8 B9 60.3(4) . . ?
B4 B8 B9 103.4(4) . . ?
B5 B8 B9 59.3(4) . . ?
B7 B8 B9 93.5(4) . . ?
B10 B9 B5 112.1(5) . . ?
B10 B9 B2 114.2(4) . . ?
B5 B9 B2 60.5(4) . . ?
B10 B9 B8 57.3(3) . . ?
B5 B9 B8 59.6(4) . . ?
B2 B9 B8 103.6(4) . . ?
B10 B9 Pt 59.0(3) . . ?
B5 B9 Pt 108.8(4) . . ?
B2 B9 Pt 63.5(3) . . ?
B8 B9 Pt 97.2(3) . . ?
B8 B10 B7 62.5(4) . . ?
B8 B10 B9 62.4(4) . . ?
B7 B10 B9 96.7(4) . . ?
B8 B10 Pt 110.9(4) . . ?
B7 B10 Pt 72.6(3) . . ?
B9 B10 Pt 74.8(3) . . ?
C12 C11 C16 119.0(6) . . ?
C12 C11 C1 121.1(6) . . ?
C16 C11 C1 119.9(6) . . ?
C11 C12 C13 120.0(7) . . ?
C14 C13 C12 120.4(7) . . ?
C13 C14 C15 119.8(7) . . ?
C14 C15 C16 120.9(8) . . ?
C15 C16 C11 119.9(7) . . ?
O2 C2 Mn 174.2(6) . . ?
O3 C3 Mn 176.8(6) . . ?
O4 C4 Mn 175.6(5) . . ?
B10 Pt B3 86.6(2) . . ?
B10 Pt B2 86.9(2) . . ?
B3 Pt B2 54.6(2) . . ?
B10 Pt P1 166.36(18) . . ?
B3 Pt P1 101.66(16) . . ?
B2 Pt P1 89.06(17) . . ?
B10 Pt B7 46.2(2) . . ?
B3 Pt B7 45.6(2) . . ?
B2 Pt B7 79.8(2) . . ?
P1 Pt B7 145.30(16) . . ?
B10 Pt P2 91.89(18) . . ?
B3 Pt P2 157.55(17) . . ?
B2 Pt P2 147.75(16) . . ?
P1 Pt P2 84.61(5) . . ?
B7 Pt P2 121.30(16) . . ?
B10 Pt B9 46.2(2) . . ?
B3 Pt B9 79.1(2) . . ?
B2 Pt B9 45.7(2) . . ?
P1 Pt B9 124.26(17) . . ?
B7 Pt B9 68.3(2) . . ?
P2 Pt B9 115.42(16) . . ?
B10 Pt Mn 89.38(18) . . ?
B3 Pt Mn 50.78(16) . . ?
B2 Pt Mn 105.37(16) . . ?
P1 Pt Mn 104.26(4) . . ?
B7 Pt Mn 49.22(15) . . ?
P2 Pt Mn 106.84(4) . . ?
B9 Pt Mn 116.41(16) . . ?
C41 P1 C21 105.4(3) . . ?
C41 P1 C31 105.6(3) . . ?
C21 P1 C31 100.9(3) . . ?
C41 P1 Pt 119.94(19) . . ?
C21 P1 Pt 107.73(19) . . ?
C31 P1 Pt 115.26(19) . . ?
C22 C21 P1 107.6(4) . . ?
C21 C22 P2 111.8(4) . . ?
C32 C31 C36 119.8(5) . . ?
C32 C31 P1 120.0(4) . . ?
C36 C31 P1 119.8(4) . . ?
C31 C32 C33 119.9(6) . . ?
C34 C33 C32 119.5(6) . . ?
C35 C34 C33 121.1(6) . . ?
C34 C35 C36 119.5(6) . . ?
C35 C36 C31 120.1(6) . . ?
C42 C41 C46 118.8(5) . . ?
C42 C41 P1 119.3(4) . . ?
C46 C41 P1 121.7(5) . . ?
C43 C42 C41 120.9(6) . . ?
C42 C43 C44 119.6(7) . . ?
C45 C44 C43 120.5(6) . . ?
C44 C45 C46 120.4(6) . . ?
C41 C46 C45 119.5(6) . . ?
C61 P2 C51 102.5(3) . . ?
C61 P2 C22 101.3(3) . . ?
C51 P2 C22 104.2(3) . . ?
C61 P2 Pt 120.1(2) . . ?
C51 P2 Pt 118.77(18) . . ?
C22 P2 Pt 107.62(18) . . ?
C56 C51 C52 119.0(5) . . ?
C56 C51 P2 119.7(5) . . ?
C52 C51 P2 121.3(4) . . ?
C53 C52 C51 120.9(6) . . ?
C54 C53 C52 119.5(6) . . ?
C55 C54 C53 119.7(6) . . ?
C54 C55 C56 120.9(6) . . ?
C51 C56 C55 120.0(6) . . ?
C66 C61 C62 119.3(5) . . ?
C66 C61 P2 121.5(5) . . ?
C62 C61 P2 119.2(5) . . ?
C63 C62 C61 120.1(6) . . ?
C64 C63 C62 120.1(6) . . ?
C63 C64 C65 120.0(6) . . ?
C64 C65 C66 120.2(7) . . ?
C61 C66 C65 120.3(6) . . ?
Cl1 C100 Cl2 112.3(5) . . ?
Cl4 C200 Cl3 113.3(5) . . ?

loop_
_geom_bond_atom_site_label_1
_geom_bond_atom_site_label_2
_geom_bond_distance
_geom_bond_site_symmetry_2
_geom_bond_publ_flag
Mn C2 1.792(7) . ?
Mn C3 1.796(6) . ?
Mn H7 1.80(6) . ?
Mn C4 1.803(6) . ?
Mn H3 1.90(6) . ?
Mn B7 2.181(6) . ?
Mn B3 2.220(6) . ?
Mn Pt 2.8088(9) . ?
C1 C11 1.489(8) . ?
C1 B3 1.592(8) . ?
C1 B4 1.626(8) . ?
C1 B5 1.644(8) . ?
C1 B2 1.644(8) . ?
B2 B9 1.816(9) . ?
B2 B5 1.818(9) . ?
B2 B3 2.057(9) . ?
B2 Pt 2.271(6) . ?
B3 H3 1.06(6) . ?
B3 B7 1.758(8) . ?
B3 B4 1.805(9) . ?
B3 Pt 2.212(6) . ?
B4 B7 1.786(9) . ?
B4 B8 1.788(9) . ?
B4 B5 1.796(10) . ?
B5 B9 1.791(9) . ?
B5 B8 1.797(10) . ?
B7 H7 1.12(6) . ?
B7 B10 1.754(9) . ?
B7 B8 1.810(9) . ?
B7 Pt 2.317(6) . ?
B8 B10 1.734(9) . ?
B8 B9 1.826(9) . ?
B9 B10 1.790(9) . ?
B9 Pt 2.395(6) . ?
B10 Pt 2.127(6) . ?
C11 C12 1.375(9) . ?
C11 C16 1.397(9) . ?
C12 C13 1.410(10) . ?
C13 C14 1.357(12) . ?
C14 C15 1.376(12) . ?
C15 C16 1.382(10) . ?
C2 O2 1.140(8) . ?
C3 O3 1.132(8) . ?
C4 O4 1.140(8) . ?
Pt P1 2.3163(14) . ?
Pt P2 2.3241(14) . ?
P1 C41 1.814(6) . ?
P1 C21 1.826(6) . ?
P1 C31 1.830(6) . ?
C21 C22 1.541(8) . ?
C22 P2 1.846(6) . ?
C31 C32 1.383(8) . ?
C31 C36 1.390(8) . ?
C32 C33 1.392(9) . ?
C33 C34 1.379(10) . ?
C34 C35 1.375(10) . ?
C35 C36 1.387(9) . ?
C41 C42 1.394(8) . ?
C41 C46 1.395(8) . ?
C42 C43 1.377(9) . ?
C43 C44 1.380(11) . ?
C44 C45 1.366(11) . ?
C45 C46 1.396(9) . ?
P2 C61 1.825(6) . ?
P2 C51 1.826(6) . ?
C51 C56 1.379(8) . ?
C51 C52 1.387(8) . ?
C52 C53 1.386(9) . ?
C53 C54 1.385(9) . ?
C54 C55 1.367(10) . ?
C55 C56 1.386(9) . ?
C61 C66 1.376(9) . ?
C61 C62 1.389(8) . ?
C62 C63 1.385(9) . ?
C63 C64 1.371(11) . ?
C64 C65 1.373(10) . ?
C65 C66 1.385(9) . ?
C100 Cl1 1.700(9) . ?
C100 Cl2 1.788(9) . ?
C200 Cl4 1.744(9) . ?
C200 Cl3 1.746(9) . ?
